data_1562072
loop_
_publ_author_name
'Peresypkina, Eugenia V.'
'Samsonenko, Denis G.'
'Vostrikova, Kira E.'

_publ_section_title
;
 Heterobimetallic coordination polymers involving 3 d metal complexes and
 heavier transition metals cyanometallates
;
_journal_name_full 'Journal of Solid State Chemistry'
_journal_page_first 107
_journal_page_last 114
_journal_paper_doi 10.1016/j.jssc.2014.08.033
_journal_volume 224
_journal_year 2015
_chemical_formula_structural '(N (C4 H9)4)2 (Ru (N O) (C N)5)'
_chemical_formula_sum 'C37 H72 N8 O Ru'
_chemical_formula_weight 746.10
_space_group_IT_number 14
_space_group_name_Hall '-P 2yn'
_space_group_name_H-M_alt 'P 1 21/n 1'
_symmetry_cell_setting monoclinic
_symmetry_space_group_name_H-M 'P 1 21/n 1'
_atom_sites_solution_hydrogens geom
_atom_sites_solution_primary direct
_atom_sites_solution_secondary difmap
_cell_angle_alpha 90.00
_cell_angle_beta 103.319(1)
_cell_angle_gamma 90.00
_cell_formula_units_Z 4
_cell_length_a 15.7562(4)
_cell_length_b 15.3399(7)
_cell_length_c 18.3765(8)
_cell_measurement_reflns_used 5640
_cell_measurement_temperature 150(2)
_cell_measurement_theta_max 25.27
_cell_measurement_theta_min 2.28
_cell_volume 4322.1(3)
_computing_cell_refinement 'SAINT (Bruker-AXS, 2004)'
_computing_data_collection 'APEX2 (Bruker-AXS, 2004)'
_computing_data_reduction 'SAINT (Bruker-AXS, 2004)'
_computing_molecular_graphics 'SHELXTL (Bruker-AXS, 2004)'
_computing_publication_material 'CIFTAB-97 (Sheldrick, 1998)'
_computing_structure_refinement 'SHELXL-97 (Sheldrick, 1998)'
_computing_structure_solution 'SHELXS-97 (Sheldrick, 1998)'
_diffrn_ambient_temperature 150(2)
_diffrn_detector_area_resol_mean 25
_diffrn_measured_fraction_theta_full 0.981
_diffrn_measured_fraction_theta_max 0.981
_diffrn_measurement_device_type 'Bruker Nonius X8Apex CCD'
_diffrn_measurement_method '\f scans'
_diffrn_radiation_monochromator graphite
_diffrn_radiation_probe x-ray
_diffrn_radiation_source 'fine-focus sealed tube'
_diffrn_radiation_type MoK\a
_diffrn_radiation_wavelength 0.71073
_diffrn_reflns_av_R_equivalents 0.0524
_diffrn_reflns_av_sigmaI/netI 0.0595
_diffrn_reflns_limit_h_max 10
_diffrn_reflns_limit_h_min -19
_diffrn_reflns_limit_k_max 19
_diffrn_reflns_limit_k_min -19
_diffrn_reflns_limit_l_max 22
_diffrn_reflns_limit_l_min -22
_diffrn_reflns_number 30671
_diffrn_reflns_theta_full 26.42
_diffrn_reflns_theta_max 26.42
_diffrn_reflns_theta_min 1.75
_diffrn_standards_decay_% 0
_diffrn_standards_interval_count 0
_diffrn_standards_interval_time 0
_diffrn_standards_number 0
_exptl_absorpt_coefficient_mu 0.398
_exptl_absorpt_correction_T_max 0.9765
_exptl_absorpt_correction_T_min 0.9464
_exptl_absorpt_correction_type multi-scan
_exptl_absorpt_process_details 'SADABS (Bruker-AXS, 2004)'
_exptl_crystal_colour stick
_exptl_crystal_density_diffrn 1.147
_exptl_crystal_density_method 'not measured'
_exptl_crystal_description yellow
_exptl_crystal_F_000 1608
_exptl_crystal_size_max 0.14
_exptl_crystal_size_mid 0.06
_exptl_crystal_size_min 0.06
_refine_diff_density_max 0.331
_refine_diff_density_min -0.337
_refine_diff_density_rms 0.066
_refine_ls_extinction_coef 0
_refine_ls_extinction_method none
_refine_ls_goodness_of_fit_ref 1.014
_refine_ls_hydrogen_treatment noref
_refine_ls_matrix_type full
_refine_ls_number_parameters 424
_refine_ls_number_reflns 8707
_refine_ls_number_restraints 0
_refine_ls_restrained_S_all 1.014
_refine_ls_R_factor_all 0.0716
_refine_ls_R_factor_gt 0.0374
_refine_ls_shift/su_max 0.002
_refine_ls_shift/su_mean 0.000
_refine_ls_structure_factor_coef Fsqd
_refine_ls_weighting_details 'calc w=1/[\s^2^(Fo^2^)+(0.0414P)^2^+0.0000P] where P=(Fo^2^+2Fc^2^)/3'
_refine_ls_weighting_scheme calc
_refine_ls_wR_factor_gt 0.0811
_refine_ls_wR_factor_ref 0.0885
_reflns_number_gt 6105
_reflns_number_total 8707
_reflns_threshold_expression >2\s(I)
_cod_data_source_file JSSC-2015-224-107.cif
_cod_data_source_block kv193
_cod_depositor_comments
;
The following automatic conversions were performed:

data item '_symmetry_cell_setting' value 'Monoclinic' was changed to
'monoclinic' in accordance with the built-in table derived from the
CIF Core dictionary named 'cif_core.dic' version 2.4.5 last updated
on 2014-11-21.

Automatic conversion script
Id: cif_fix_values 8369 2020-08-20 11:38:08Z andrius 
;
_cod_database_code 1562072

loop_
_symmetry_equiv_pos_as_xyz
'x, y, z'
'-x+1/2, y+1/2, -z+1/2'
'-x, -y, -z'
'x-1/2, -y-1/2, z-1/2'

loop_
_atom_site_label
_atom_site_type_symbol
_atom_site_fract_x
_atom_site_fract_y
_atom_site_fract_z
_atom_site_U_iso_or_equiv
_atom_site_adp_type
_atom_site_occupancy
_atom_site_symmetry_multiplicity
_atom_site_calc_flag
_atom_site_refinement_flags
_atom_site_disorder_assembly
_atom_site_disorder_group
Ru1 Ru 0.521229(13) 0.859555(14) 0.830511(12) 0.02347(7) Uani 1 1 d . . .
N1 N 0.49056(14) 0.83622(15) 0.91433(14) 0.0323(6) Uani 1 1 d . . .
O1 O 0.47325(14) 0.81813(17) 0.96997(13) 0.0590(7) Uani 1 1 d . . .
C1 C 0.39564(18) 0.88003(16) 0.76847(16) 0.0301(6) Uani 1 1 d . . .
N2 N 0.32569(16) 0.89098(16) 0.73487(15) 0.0441(7) Uani 1 1 d . . .
C2 C 0.65249(17) 0.84310(16) 0.87787(15) 0.0268(6) Uani 1 1 d . . .
N3 N 0.72420(15) 0.83200(15) 0.90690(13) 0.0344(6) Uani 1 1 d . . .
C3 C 0.55939(16) 0.88226(16) 0.73171(16) 0.0260(6) Uani 1 1 d . . .
N4 N 0.57991(15) 0.89385(15) 0.67704(14) 0.0365(6) Uani 1 1 d . . .
C4 C 0.51547(15) 0.73120(17) 0.79576(15) 0.0245(6) Uani 1 1 d . . .
N5 N 0.51334(14) 0.65989(15) 0.77800(13) 0.0332(6) Uani 1 1 d . . .
C5 C 0.53460(16) 0.99292(19) 0.84816(15) 0.0290(6) Uani 1 1 d . . .
N6 N 0.54195(14) 1.06614(16) 0.85828(14) 0.0374(6) Uani 1 1 d . . .
N7 N 0.71640(13) 1.11684(13) 0.71325(12) 0.0224(5) Uani 1 1 d . . .
C6 C 0.61780(15) 1.10756(17) 0.69051(14) 0.0245(6) Uani 1 1 d . . .
H6A H 0.5958 1.1010 0.7365 0.029 Uiso 1 1 calc R . .
H6B H 0.6040 1.0530 0.6615 0.029 Uiso 1 1 calc R . .
C7 C 0.56783(17) 1.18164(19) 0.64460(17) 0.0359(7) Uani 1 1 d . . .
H7A H 0.5768 1.2362 0.6742 0.043 Uiso 1 1 calc R . .
H7B H 0.5901 1.1908 0.5990 0.043 Uiso 1 1 calc R . .
C8 C 0.47101(18) 1.1600(2) 0.62278(19) 0.0440(8) Uani 1 1 d . . .
H8A H 0.4509 1.1457 0.6686 0.053 Uiso 1 1 calc R . .
H8B H 0.4387 1.2124 0.6001 0.053 Uiso 1 1 calc R . .
C9 C 0.4488(2) 1.0847(2) 0.5684(2) 0.0709(12) Uani 1 1 d . . .
H9A H 0.3858 1.0741 0.5572 0.106 Uiso 1 1 calc R . .
H9B H 0.4797 1.0323 0.5907 0.106 Uiso 1 1 calc R . .
H9C H 0.4665 1.0990 0.5221 0.106 Uiso 1 1 calc R . .
C10 C 0.75546(16) 1.12355(16) 0.64496(14) 0.0246(6) Uani 1 1 d . . .
H10A H 0.7308 1.1759 0.6162 0.030 Uiso 1 1 calc R . .
H10B H 0.8190 1.1330 0.6625 0.030 Uiso 1 1 calc R . .
C11 C 0.7414(2) 1.04639(18) 0.59248(16) 0.0379(7) Uani 1 1 d . . .
H11A H 0.6790 1.0297 0.5806 0.045 Uiso 1 1 calc R . .
H11B H 0.7758 0.9961 0.6170 0.045 Uiso 1 1 calc R . .
C12 C 0.76918(19) 1.0690(2) 0.52039(16) 0.0393(7) Uani 1 1 d . . .
H12A H 0.7565 1.0186 0.4860 0.047 Uiso 1 1 calc R . .
H12B H 0.7335 1.1187 0.4961 0.047 Uiso 1 1 calc R . .
C13 C 0.8635(2) 1.0923(3) 0.5314(2) 0.0756(13) Uani 1 1 d . . .
H13A H 0.8760 1.1068 0.4830 0.113 Uiso 1 1 calc R . .
H13B H 0.8995 1.0427 0.5534 0.113 Uiso 1 1 calc R . .
H13C H 0.8767 1.1426 0.5649 0.113 Uiso 1 1 calc R . .
C14 C 0.74948(16) 1.03621(16) 0.75950(15) 0.0256(6) Uani 1 1 d . . .
H14A H 0.7178 1.0312 0.8000 0.031 Uiso 1 1 calc R . .
H14B H 0.7347 0.9842 0.7271 0.031 Uiso 1 1 calc R . .
C15 C 0.84630(16) 1.03477(18) 0.79420(17) 0.0348(7) Uani 1 1 d . . .
H15A H 0.8788 1.0471 0.7552 0.042 Uiso 1 1 calc R . .
H15B H 0.8606 1.0810 0.8326 0.042 Uiso 1 1 calc R . .
C16 C 0.87440(18) 0.94791(19) 0.82950(17) 0.0389(7) Uani 1 1 d . . .
H16A H 0.8666 0.9030 0.7898 0.047 Uiso 1 1 calc R . .
H16B H 0.8363 0.9323 0.8635 0.047 Uiso 1 1 calc R . .
C17 C 0.96857(19) 0.9473(2) 0.87324(19) 0.0537(9) Uani 1 1 d . . .
H17A H 0.9834 0.8893 0.8947 0.081 Uiso 1 1 calc R . .
H17B H 0.9764 0.9905 0.9135 0.081 Uiso 1 1 calc R . .
H17C H 1.0068 0.9616 0.8397 0.081 Uiso 1 1 calc R . .
C18 C 0.74290(17) 1.20005(16) 0.75788(14) 0.0250(6) Uani 1 1 d . . .
H18A H 0.8073 1.2047 0.7693 0.030 Uiso 1 1 calc R . .
H18B H 0.7191 1.2504 0.7260 0.030 Uiso 1 1 calc R . .
C19 C 0.71327(19) 1.20704(18) 0.83066(15) 0.0338(7) Uani 1 1 d . . .
H19A H 0.6497 1.1965 0.8210 0.041 Uiso 1 1 calc R . .
H19B H 0.7430 1.1620 0.8660 0.041 Uiso 1 1 calc R . .
C20 C 0.73353(19) 1.29501(18) 0.86470(16) 0.0361(7) Uani 1 1 d . . .
H20A H 0.7006 1.3392 0.8302 0.043 Uiso 1 1 calc R . .
H20B H 0.7964 1.3069 0.8700 0.043 Uiso 1 1 calc R . .
C21 C 0.7120(2) 1.3055(2) 0.94042(16) 0.0429(8) Uani 1 1 d . . .
H21A H 0.7270 1.3647 0.9591 0.064 Uiso 1 1 calc R . .
H21B H 0.7455 1.2632 0.9755 0.064 Uiso 1 1 calc R . .
H21C H 0.6495 1.2955 0.9356 0.064 Uiso 1 1 calc R . .
N8 N 0.23603(13) 0.64657(14) 0.65388(12) 0.0275(5) Uani 1 1 d . . .
C22 C 0.28442(17) 0.65806(18) 0.73524(14) 0.0310(6) Uani 1 1 d . . .
H22A H 0.3428 0.6311 0.7421 0.037 Uiso 1 1 calc R . .
H22B H 0.2931 0.7212 0.7456 0.037 Uiso 1 1 calc R . .
C23 C 0.2394(2) 0.6191(2) 0.79261(16) 0.0514(9) Uani 1 1 d . . .
H23A H 0.1786 0.6408 0.7831 0.062 Uiso 1 1 calc R . .
H23B H 0.2375 0.5549 0.7875 0.062 Uiso 1 1 calc R . .
C24 C 0.2872(2) 0.6434(2) 0.87131(17) 0.0523(9) Uani 1 1 d . . .
H24A H 0.2982 0.7070 0.8734 0.063 Uiso 1 1 calc R . .
H24B H 0.2492 0.6302 0.9060 0.063 Uiso 1 1 calc R . .
C25 C 0.3714(3) 0.5973(3) 0.8975(2) 0.0813(13) Uani 1 1 d . . .
H25A H 0.3992 0.6167 0.9482 0.122 Uiso 1 1 calc R . .
H25B H 0.4097 0.6104 0.8638 0.122 Uiso 1 1 calc R . .
H25C H 0.3610 0.5343 0.8978 0.122 Uiso 1 1 calc R . .
C26 C 0.14240(17) 0.67916(19) 0.64116(17) 0.0371(7) Uani 1 1 d . . .
H26A H 0.1159 0.6778 0.5868 0.045 Uiso 1 1 calc R . .
H26B H 0.1092 0.6381 0.6656 0.045 Uiso 1 1 calc R . .
C27 C 0.13196(19) 0.7701(2) 0.6698(2) 0.0517(9) Uani 1 1 d . . .
H27A H 0.1555 0.7716 0.7247 0.062 Uiso 1 1 calc R . .
H27B H 0.1660 0.8117 0.6467 0.062 Uiso 1 1 calc R . .
C28 C 0.03837(19) 0.7973(2) 0.6523(2) 0.0580(10) Uani 1 1 d . . .
H28A H 0.0044 0.7530 0.6726 0.070 Uiso 1 1 calc R . .
H28B H 0.0164 0.7982 0.5973 0.070 Uiso 1 1 calc R . .
C29 C 0.0221(3) 0.8847(3) 0.6827(3) 0.0936(16) Uani 1 1 d . . .
H29A H -0.0403 0.8979 0.6684 0.140 Uiso 1 1 calc R . .
H29B H 0.0546 0.9293 0.6623 0.140 Uiso 1 1 calc R . .
H29C H 0.0415 0.8840 0.7374 0.140 Uiso 1 1 calc R . .
C30 C 0.28256(16) 0.70064(17) 0.60515(15) 0.0282(6) Uani 1 1 d . . .
H30A H 0.2451 0.7027 0.5539 0.034 Uiso 1 1 calc R . .
H30B H 0.2884 0.7611 0.6246 0.034 Uiso 1 1 calc R . .
C31 C 0.37217(16) 0.66853(17) 0.60045(15) 0.0291(6) Uani 1 1 d . . .
H31A H 0.3663 0.6144 0.5703 0.035 Uiso 1 1 calc R . .
H31B H 0.4071 0.6550 0.6512 0.035 Uiso 1 1 calc R . .
C32 C 0.41831(17) 0.73786(19) 0.56471(16) 0.0346(7) Uani 1 1 d . . .
H32A H 0.4216 0.7925 0.5940 0.041 Uiso 1 1 calc R . .
H32B H 0.3837 0.7499 0.5135 0.041 Uiso 1 1 calc R . .
C33 C 0.50996(18) 0.7105(2) 0.56080(17) 0.0399(7) Uani 1 1 d . . .
H33A H 0.5370 0.7571 0.5375 0.060 Uiso 1 1 calc R . .
H33B H 0.5070 0.6572 0.5310 0.060 Uiso 1 1 calc R . .
H33C H 0.5449 0.6997 0.6114 0.060 Uiso 1 1 calc R . .
C34 C 0.23559(18) 0.55023(17) 0.63485(15) 0.0313(6) Uani 1 1 d . . .
H34A H 0.2089 0.5180 0.6706 0.038 Uiso 1 1 calc R . .
H34B H 0.2968 0.5304 0.6426 0.038 Uiso 1 1 calc R . .
C35 C 0.18760(18) 0.52534(19) 0.55591(16) 0.0368(7) Uani 1 1 d . . .
H35A H 0.2033 0.5666 0.5197 0.044 Uiso 1 1 calc R . .
H35B H 0.1239 0.5294 0.5515 0.044 Uiso 1 1 calc R . .
C36 C 0.21104(19) 0.4328(2) 0.53740(18) 0.0452(8) Uani 1 1 d . . .
H36A H 0.1677 0.4121 0.4928 0.054 Uiso 1 1 calc R . .
H36B H 0.2077 0.3939 0.5797 0.054 Uiso 1 1 calc R . .
C37 C 0.3021(2) 0.4265(3) 0.5223(2) 0.0783(14) Uani 1 1 d . . .
H37A H 0.3144 0.3658 0.5116 0.118 Uiso 1 1 calc R . .
H37B H 0.3453 0.4467 0.5663 0.118 Uiso 1 1 calc R . .
H37C H 0.3051 0.4630 0.4792 0.118 Uiso 1 1 calc R . .

loop_
_atom_site_aniso_label
_atom_site_aniso_U_11
_atom_site_aniso_U_22
_atom_site_aniso_U_33
_atom_site_aniso_U_23
_atom_site_aniso_U_13
_atom_site_aniso_U_12
Ru1 0.02162(11) 0.02135(11) 0.02837(12) -0.00046(10) 0.00769(8) 0.00060(10)
N1 0.0272(12) 0.0373(14) 0.0347(14) 0.0014(11) 0.0116(11) 0.0039(10)
O1 0.0557(14) 0.0861(19) 0.0414(14) 0.0120(13) 0.0237(12) 0.0070(13)
C1 0.0289(15) 0.0230(15) 0.0411(17) -0.0030(12) 0.0134(13) 0.0011(11)
N2 0.0322(14) 0.0343(14) 0.0618(19) -0.0063(13) 0.0023(13) 0.0020(11)
C2 0.0295(15) 0.0227(15) 0.0303(15) -0.0043(11) 0.0110(12) -0.0003(11)
N3 0.0322(14) 0.0339(14) 0.0358(14) -0.0046(11) 0.0050(11) 0.0018(11)
C3 0.0248(13) 0.0204(14) 0.0324(16) -0.0018(11) 0.0060(12) -0.0016(11)
N4 0.0416(14) 0.0311(13) 0.0387(15) -0.0044(11) 0.0133(12) -0.0060(11)
C4 0.0186(12) 0.0261(15) 0.0283(15) 0.0026(12) 0.0044(11) -0.0009(11)
N5 0.0279(12) 0.0312(15) 0.0404(15) -0.0011(11) 0.0077(11) 0.0015(10)
C5 0.0250(14) 0.0307(16) 0.0327(17) -0.0007(12) 0.0092(12) 0.0009(12)
N6 0.0353(13) 0.0290(15) 0.0507(16) -0.0049(12) 0.0160(12) -0.0003(11)
N7 0.0236(11) 0.0187(11) 0.0252(12) -0.0001(9) 0.0061(9) -0.0027(8)
C6 0.0216(13) 0.0258(14) 0.0259(14) -0.0004(11) 0.0050(11) -0.0051(11)
C7 0.0331(15) 0.0320(16) 0.0429(18) 0.0094(14) 0.0096(14) 0.0010(13)
C8 0.0292(15) 0.051(2) 0.051(2) 0.0093(16) 0.0067(14) 0.0055(14)
C9 0.046(2) 0.057(2) 0.092(3) -0.002(2) -0.020(2) -0.0001(18)
C10 0.0279(13) 0.0238(15) 0.0244(14) -0.0007(11) 0.0108(11) -0.0045(11)
C11 0.0519(18) 0.0316(16) 0.0343(17) -0.0120(13) 0.0188(15) -0.0117(14)
C12 0.0525(18) 0.0378(18) 0.0306(17) -0.0082(14) 0.0161(14) 0.0006(15)
C13 0.067(2) 0.111(4) 0.061(3) -0.039(2) 0.041(2) -0.032(2)
C14 0.0308(14) 0.0195(14) 0.0269(15) 0.0008(11) 0.0072(12) -0.0029(11)
C15 0.0274(14) 0.0295(16) 0.0434(18) 0.0068(13) -0.0002(13) -0.0039(12)
C16 0.0368(16) 0.0323(17) 0.0443(19) 0.0065(14) 0.0024(14) 0.0000(13)
C17 0.0452(19) 0.046(2) 0.060(2) 0.0058(17) -0.0081(17) 0.0050(16)
C18 0.0315(14) 0.0194(14) 0.0250(15) -0.0033(11) 0.0084(12) -0.0061(11)
C19 0.0455(17) 0.0315(16) 0.0272(16) -0.0033(12) 0.0141(13) -0.0092(13)
C20 0.0497(18) 0.0318(16) 0.0298(17) -0.0063(13) 0.0153(14) -0.0054(14)
C21 0.066(2) 0.0363(18) 0.0295(17) -0.0073(14) 0.0174(15) -0.0055(16)
N8 0.0259(11) 0.0324(12) 0.0251(12) -0.0036(11) 0.0077(9) -0.0085(10)
C22 0.0325(14) 0.0387(17) 0.0227(14) -0.0030(12) 0.0086(12) -0.0113(12)
C23 0.0503(19) 0.079(3) 0.0312(18) -0.0039(17) 0.0221(15) -0.0209(17)
C24 0.069(2) 0.063(2) 0.0295(17) 0.0015(17) 0.0208(16) -0.009(2)
C25 0.081(3) 0.126(4) 0.045(2) 0.031(3) 0.031(2) 0.001(3)
C26 0.0234(14) 0.0437(18) 0.0443(19) -0.0026(15) 0.0077(13) -0.0058(13)
C27 0.0350(17) 0.050(2) 0.075(3) -0.0181(19) 0.0235(17) -0.0069(15)
C28 0.0371(18) 0.053(2) 0.088(3) -0.009(2) 0.0235(19) -0.0002(16)
C29 0.067(3) 0.071(3) 0.156(5) -0.037(3) 0.052(3) 0.004(2)
C30 0.0302(14) 0.0293(15) 0.0257(15) 0.0011(12) 0.0078(12) -0.0074(12)
C31 0.0316(14) 0.0325(15) 0.0244(15) 0.0029(12) 0.0088(12) -0.0013(12)
C32 0.0318(15) 0.0370(17) 0.0357(17) 0.0079(13) 0.0095(13) -0.0027(13)
C33 0.0394(16) 0.0417(18) 0.0444(19) 0.0062(15) 0.0215(15) -0.0029(14)
C34 0.0380(15) 0.0272(15) 0.0299(16) 0.0004(12) 0.0098(13) -0.0092(12)
C35 0.0384(16) 0.0375(17) 0.0332(17) -0.0061(14) 0.0058(13) -0.0099(14)
C36 0.0448(18) 0.0423(19) 0.045(2) -0.0120(15) 0.0027(15) -0.0106(15)
C37 0.050(2) 0.085(3) 0.101(3) -0.053(3) 0.019(2) -0.012(2)

loop_
_atom_type_symbol
_atom_type_description
_atom_type_scat_dispersion_real
_atom_type_scat_dispersion_imag
_atom_type_scat_source
C C 0.0033 0.0016 'International Tables Vol C Tables 4.2.6.8 and 6.1.1.4'
H H 0.0000 0.0000 'International Tables Vol C Tables 4.2.6.8 and 6.1.1.4'
N N 0.0061 0.0033 'International Tables Vol C Tables 4.2.6.8 and 6.1.1.4'
O O 0.0106 0.0060 'International Tables Vol C Tables 4.2.6.8 and 6.1.1.4'
Ru Ru -1.2594 0.8363 'International Tables Vol C Tables 4.2.6.8 and 6.1.1.4'

loop_
_geom_angle_atom_site_label_1
_geom_angle_atom_site_label_2
_geom_angle_atom_site_label_3
_geom_angle
_geom_angle_site_symmetry_1
_geom_angle_site_symmetry_3
N1 Ru1 C1 95.33(10) . .
N1 Ru1 C2 93.25(10) . .
N1 Ru1 C3 177.78(10) . .
N1 Ru1 C4 94.33(10) . .
N1 Ru1 C5 95.89(10) . .
C1 Ru1 C3 85.72(10) . .
C1 Ru1 C5 89.21(10) . .
C2 Ru1 C1 171.42(10) . .
C2 Ru1 C3 85.71(10) . .
C2 Ru1 C5 89.94(10) . .
C3 Ru1 C5 86.08(10) . .
C4 Ru1 C1 90.34(10) . .
C4 Ru1 C2 88.98(9) . .
C4 Ru1 C3 83.69(10) . .
C4 Ru1 C5 169.77(10) . .
O1 N1 Ru1 177.0(2) . .
N2 C1 Ru1 179.1(3) . .
N3 C2 Ru1 176.8(2) . .
N4 C3 Ru1 179.2(2) . .
N5 C4 Ru1 178.6(3) . .
N6 C5 Ru1 179.6(3) . .
C6 N7 C10 111.18(19) . .
C6 N7 C14 105.91(17) . .
C6 N7 C18 111.27(18) . .
C14 N7 C10 111.31(18) . .
C18 N7 C10 105.93(17) . .
C18 N7 C14 111.34(19) . .
N7 C6 H6A 108.1 . .
N7 C6 H6B 108.1 . .
N7 C6 C7 116.6(2) . .
H6A C6 H6B 107.3 . .
C7 C6 H6A 108.1 . .
C7 C6 H6B 108.1 . .
C6 C7 H7A 109.7 . .
C6 C7 H7B 109.7 . .
H7A C7 H7B 108.2 . .
C8 C7 C6 110.0(2) . .
C8 C7 H7A 109.7 . .
C8 C7 H7B 109.7 . .
C7 C8 H8A 108.8 . .
C7 C8 H8B 108.8 . .
H8A C8 H8B 107.7 . .
C9 C8 C7 113.9(3) . .
C9 C8 H8A 108.8 . .
C9 C8 H8B 108.8 . .
C8 C9 H9A 109.5 . .
C8 C9 H9B 109.5 . .
C8 C9 H9C 109.5 . .
H9A C9 H9B 109.5 . .
H9A C9 H9C 109.5 . .
H9B C9 H9C 109.5 . .
N7 C10 H10A 108.2 . .
N7 C10 H10B 108.2 . .
H10A C10 H10B 107.3 . .
C11 C10 N7 116.4(2) . .
C11 C10 H10A 108.2 . .
C11 C10 H10B 108.2 . .
C10 C11 H11A 109.6 . .
C10 C11 H11B 109.6 . .
C10 C11 C12 110.2(2) . .
H11A C11 H11B 108.1 . .
C12 C11 H11A 109.6 . .
C12 C11 H11B 109.6 . .
C11 C12 H12A 108.7 . .
C11 C12 H12B 108.7 . .
H12A C12 H12B 107.6 . .
C13 C12 C11 114.3(3) . .
C13 C12 H12A 108.7 . .
C13 C12 H12B 108.7 . .
C12 C13 H13A 109.5 . .
C12 C13 H13B 109.5 . .
C12 C13 H13C 109.5 . .
H13A C13 H13B 109.5 . .
H13A C13 H13C 109.5 . .
H13B C13 H13C 109.5 . .
N7 C14 H14A 108.4 . .
N7 C14 H14B 108.4 . .
H14A C14 H14B 107.5 . .
C15 C14 N7 115.4(2) . .
C15 C14 H14A 108.4 . .
C15 C14 H14B 108.4 . .
C14 C15 H15A 109.4 . .
C14 C15 H15B 109.4 . .
H15A C15 H15B 108.0 . .
C16 C15 C14 111.3(2) . .
C16 C15 H15A 109.4 . .
C16 C15 H15B 109.4 . .
C15 C16 H16A 109.0 . .
C15 C16 H16B 109.0 . .
C15 C16 C17 112.9(2) . .
H16A C16 H16B 107.8 . .
C17 C16 H16A 109.0 . .
C17 C16 H16B 109.0 . .
C16 C17 H17A 109.5 . .
C16 C17 H17B 109.5 . .
C16 C17 H17C 109.5 . .
H17A C17 H17B 109.5 . .
H17A C17 H17C 109.5 . .
H17B C17 H17C 109.5 . .
N7 C18 H18A 108.4 . .
N7 C18 H18B 108.4 . .
H18A C18 H18B 107.4 . .
C19 C18 N7 115.6(2) . .
C19 C18 H18A 108.4 . .
C19 C18 H18B 108.4 . .
C18 C19 H19A 109.5 . .
C18 C19 H19B 109.5 . .
H19A C19 H19B 108.1 . .
C20 C19 C18 110.7(2) . .
C20 C19 H19A 109.5 . .
C20 C19 H19B 109.5 . .
C19 C20 H20A 108.7 . .
C19 C20 H20B 108.7 . .
C19 C20 C21 114.2(2) . .
H20A C20 H20B 107.6 . .
C21 C20 H20A 108.7 . .
C21 C20 H20B 108.7 . .
C20 C21 H21A 109.5 . .
C20 C21 H21B 109.5 . .
C20 C21 H21C 109.5 . .
H21A C21 H21B 109.5 . .
H21A C21 H21C 109.5 . .
H21B C21 H21C 109.5 . .
C22 N8 C26 111.1(2) . .
C22 N8 C30 108.26(19) . .
C26 N8 C30 108.1(2) . .
C34 N8 C22 108.3(2) . .
C34 N8 C26 109.33(19) . .
C34 N8 C30 111.79(19) . .
N8 C22 H22A 108.5 . .
N8 C22 H22B 108.5 . .
H22A C22 H22B 107.5 . .
C23 C22 N8 115.2(2) . .
C23 C22 H22A 108.5 . .
C23 C22 H22B 108.5 . .
C22 C23 H23A 109.5 . .
C22 C23 H23B 109.5 . .
H23A C23 H23B 108.1 . .
C24 C23 C22 110.9(2) . .
C24 C23 H23A 109.5 . .
C24 C23 H23B 109.5 . .
C23 C24 H24A 108.8 . .
C23 C24 H24B 108.8 . .
H24A C24 H24B 107.7 . .
C25 C24 C23 113.8(3) . .
C25 C24 H24A 108.8 . .
C25 C24 H24B 108.8 . .
C24 C25 H25A 109.5 . .
C24 C25 H25B 109.5 . .
C24 C25 H25C 109.5 . .
H25A C25 H25B 109.5 . .
H25A C25 H25C 109.5 . .
H25B C25 H25C 109.5 . .
N8 C26 H26A 108.4 . .
N8 C26 H26B 108.4 . .
H26A C26 H26B 107.5 . .
C27 C26 N8 115.3(2) . .
C27 C26 H26A 108.4 . .
C27 C26 H26B 108.4 . .
C26 C27 H27A 109.4 . .
C26 C27 H27B 109.4 . .
H27A C27 H27B 108.0 . .
C28 C27 C26 111.3(3) . .
C28 C27 H27A 109.4 . .
C28 C27 H27B 109.4 . .
C27 C28 H28A 108.6 . .
C27 C28 H28B 108.6 . .
C27 C28 C29 114.5(3) . .
H28A C28 H28B 107.6 . .
C29 C28 H28A 108.6 . .
C29 C28 H28B 108.6 . .
C28 C29 H29A 109.5 . .
C28 C29 H29B 109.5 . .
C28 C29 H29C 109.5 . .
H29A C29 H29B 109.5 . .
H29A C29 H29C 109.5 . .
H29B C29 H29C 109.5 . .
N8 C30 H30A 108.3 . .
N8 C30 H30B 108.3 . .
H30A C30 H30B 107.4 . .
C31 C30 N8 115.9(2) . .
C31 C30 H30A 108.3 . .
C31 C30 H30B 108.3 . .
C30 C31 H31A 109.7 . .
C30 C31 H31B 109.7 . .
C30 C31 C32 110.0(2) . .
H31A C31 H31B 108.2 . .
C32 C31 H31A 109.7 . .
C32 C31 H31B 109.7 . .
C31 C32 H32A 109.1 . .
C31 C32 H32B 109.1 . .
C31 C32 C33 112.4(2) . .
H32A C32 H32B 107.9 . .
C33 C32 H32A 109.1 . .
C33 C32 H32B 109.1 . .
C32 C33 H33A 109.5 . .
C32 C33 H33B 109.5 . .
C32 C33 H33C 109.5 . .
H33A C33 H33B 109.5 . .
H33A C33 H33C 109.5 . .
H33B C33 H33C 109.5 . .
N8 C34 H34A 108.3 . .
N8 C34 H34B 108.3 . .
N8 C34 C35 116.0(2) . .
H34A C34 H34B 107.4 . .
C35 C34 H34A 108.3 . .
C35 C34 H34B 108.3 . .
C34 C35 H35A 109.5 . .
C34 C35 H35B 109.5 . .
C34 C35 C36 110.7(2) . .
H35A C35 H35B 108.1 . .
C36 C35 H35A 109.5 . .
C36 C35 H35B 109.5 . .
C35 C36 H36A 109.1 . .
C35 C36 H36B 109.1 . .
C35 C36 C37 112.7(3) . .
H36A C36 H36B 107.8 . .
C37 C36 H36A 109.1 . .
C37 C36 H36B 109.1 . .
C36 C37 H37A 109.5 . .
C36 C37 H37B 109.5 . .
C36 C37 H37C 109.5 . .
H37A C37 H37B 109.5 . .
H37A C37 H37C 109.5 . .
H37B C37 H37C 109.5 . .

loop_
_geom_bond_atom_site_label_1
_geom_bond_atom_site_label_2
_geom_bond_distance
_geom_bond_site_symmetry_2
Ru1 N1 1.754(2) .
Ru1 C1 2.068(3) .
Ru1 C2 2.066(3) .
Ru1 C3 2.069(3) .
Ru1 C4 2.065(3) .
Ru1 C5 2.075(3) .
N1 O1 1.151(3) .
C1 N2 1.145(3) .
C2 N3 1.146(3) .
C3 N4 1.138(3) .
C4 N5 1.140(3) .
C5 N6 1.140(3) .
N7 C6 1.520(3) .
N7 C10 1.523(3) .
N7 C14 1.523(3) .
N7 C18 1.523(3) .
C6 H6A 0.9900 .
C6 H6B 0.9900 .
C6 C7 1.522(4) .
C7 H7A 0.9900 .
C7 H7B 0.9900 .
C7 C8 1.522(4) .
C8 H8A 0.9900 .
C8 H8B 0.9900 .
C8 C9 1.515(5) .
C9 H9A 0.9800 .
C9 H9B 0.9800 .
C9 H9C 0.9800 .
C10 H10A 0.9900 .
C10 H10B 0.9900 .
C10 C11 1.511(3) .
C11 H11A 0.9900 .
C11 H11B 0.9900 .
C11 C12 1.528(4) .
C12 H12A 0.9900 .
C12 H12B 0.9900 .
C12 C13 1.496(4) .
C13 H13A 0.9800 .
C13 H13B 0.9800 .
C13 H13C 0.9800 .
C14 H14A 0.9900 .
C14 H14B 0.9900 .
C14 C15 1.512(3) .
C15 H15A 0.9900 .
C15 H15B 0.9900 .
C15 C16 1.503(4) .
C16 H16A 0.9900 .
C16 H16B 0.9900 .
C16 C17 1.516(4) .
C17 H17A 0.9800 .
C17 H17B 0.9800 .
C17 H17C 0.9800 .
C18 H18A 0.9900 .
C18 H18B 0.9900 .
C18 C19 1.519(3) .
C19 H19A 0.9900 .
C19 H19B 0.9900 .
C19 C20 1.491(4) .
C20 H20A 0.9900 .
C20 H20B 0.9900 .
C20 C21 1.515(4) .
C21 H21A 0.9800 .
C21 H21B 0.9800 .
C21 H21C 0.9800 .
N8 C22 1.524(3) .
N8 C26 1.524(3) .
N8 C30 1.526(3) .
N8 C34 1.518(3) .
C22 H22A 0.9900 .
C22 H22B 0.9900 .
C22 C23 1.522(4) .
C23 H23A 0.9900 .
C23 H23B 0.9900 .
C23 C24 1.515(4) .
C24 H24A 0.9900 .
C24 H24B 0.9900 .
C24 C25 1.483(5) .
C25 H25A 0.9800 .
C25 H25B 0.9800 .
C25 H25C 0.9800 .
C26 H26A 0.9900 .
C26 H26B 0.9900 .
C26 C27 1.513(4) .
C27 H27A 0.9900 .
C27 H27B 0.9900 .
C27 C28 1.495(4) .
C28 H28A 0.9900 .
C28 H28B 0.9900 .
C28 C29 1.496(5) .
C29 H29A 0.9800 .
C29 H29B 0.9800 .
C29 H29C 0.9800 .
C30 H30A 0.9900 .
C30 H30B 0.9900 .
C30 C31 1.517(3) .
C31 H31A 0.9900 .
C31 H31B 0.9900 .
C31 C32 1.520(4) .
C32 H32A 0.9900 .
C32 H32B 0.9900 .
C32 C33 1.521(4) .
C33 H33A 0.9800 .
C33 H33B 0.9800 .
C33 H33C 0.9800 .
C34 H34A 0.9900 .
C34 H34B 0.9900 .
C34 C35 1.522(4) .
C35 H35A 0.9900 .
C35 H35B 0.9900 .
C35 C36 1.525(4) .
C36 H36A 0.9900 .
C36 H36B 0.9900 .
C36 C37 1.526(4) .
C37 H37A 0.9800 .
C37 H37B 0.9800 .
C37 H37C 0.9800 .
